data_4132158
loop_
_publ_author_name
'Hartrampf, Nina'
'Winter, Nils'
'Pupo, Gabriele'
'Stoltz, Brian M.'
'Trauner, Dirk'

_publ_section_title
;
 Total Synthesis of the Norhasubanan Alkaloid Stephadiamine.
;
_journal_issue 28
_journal_name_full 'Journal of the American Chemical Society'
_journal_page_first 8675
_journal_page_last 8680
_journal_paper_doi 10.1021/jacs.8b01918
_journal_volume 140
_journal_year 2018
_chemical_formula_moiety 'C19 H23 N O5'
_chemical_formula_sum 'C19 H23 N O5'
_chemical_formula_weight 345.38
_space_group_crystal_system monoclinic
_space_group_IT_number 14
_space_group_name_Hall '-P 2ybc'
_space_group_name_H-M_alt 'P 1 21/c 1'
_atom_sites_solution_hydrogens mixed
_audit_block_code C19H23NO5_sv294_trauner
_audit_creation_method SHELXL-2014
_audit_update_record 13-Feb-18
_cell_angle_alpha 90
_cell_angle_beta 90.6667(15)
_cell_angle_gamma 90
_cell_formula_units_Z 4
_cell_length_a 7.6612(4)
_cell_length_b 20.3093(9)
_cell_length_c 10.7852(5)
_cell_measurement_reflns_used 6309
_cell_measurement_temperature 100(2)
_cell_measurement_theta_max 26.3491
_cell_measurement_theta_min 2.6588
_cell_volume 1677.99(14)
_computing_cell_refinement 'APEX2 v2012.4-3 (Bruker AXS)'
_computing_data_collection 'APEX3 v2016.5-0, Bruker AXS (2016)'
_computing_data_reduction 'SAINT V8.18C (Bruker AXS Inc., 2011)'
_computing_structure_refinement 'SHELXL-2014 (Sheldrick, 2014)'
_computing_structure_solution
;
A. Altomare, M. C. Burla, M. Camalli, G. L. Cascarano, C. Giacovazzo, A.
Guagliardi, A. G. G. Moliterni, G. Polidori, R. Spagna: SIR97: a new tool for
crystal structure determination and refinement; J. Appl. Crystallogr. 1999,
32, 115-119.
;
_diffrn_ambient_temperature 100(2)
_diffrn_detector_area_resol_mean 10.4167
_diffrn_measured_fraction_theta_full 0.994
_diffrn_measured_fraction_theta_max 0.990
_diffrn_measurement_device 'fixed-chi three-circle diffractometer'
_diffrn_measurement_device_type 'Bruker D8 Venture TXS'
_diffrn_measurement_method 'mix of phi and omega scans'
_diffrn_radiation_collimation 'focusing mirrors'
_diffrn_radiation_monochromator 'focusing mirrors'
_diffrn_radiation_type MoK\a
_diffrn_radiation_wavelength 0.71073
_diffrn_reflns_av_R_equivalents 0.0377
_diffrn_reflns_av_unetI/netI 0.0301
_diffrn_reflns_Laue_measured_fraction_full 0.994
_diffrn_reflns_Laue_measured_fraction_max 0.990
_diffrn_reflns_limit_h_max 9
_diffrn_reflns_limit_h_min -9
_diffrn_reflns_limit_k_max 25
_diffrn_reflns_limit_k_min -22
_diffrn_reflns_limit_l_max 13
_diffrn_reflns_limit_l_min -13
_diffrn_reflns_number 19936
_diffrn_reflns_point_group_measured_fraction_full 0.994
_diffrn_reflns_point_group_measured_fraction_max 0.990
_diffrn_reflns_theta_full 25.240
_diffrn_reflns_theta_max 26.42
_diffrn_reflns_theta_min 3.331
_diffrn_source 'rotating anode (TXS)'
_diffrn_source_current 50
_diffrn_source_power 2.5
_diffrn_source_type 'Bruker TXS'
_diffrn_source_voltage 50
_exptl_absorpt_coefficient_mu 0.099
_exptl_absorpt_correction_T_max 0.9585
_exptl_absorpt_correction_T_min 0.9061
_exptl_absorpt_correction_type multi-scan
_exptl_absorpt_process_details 'SADABS V2012/1 (Bruker AXS Inc.)'
_exptl_crystal_colour colourless
_exptl_crystal_density_diffrn 1.367
_exptl_crystal_density_method 'not measured'
_exptl_crystal_description block
_exptl_crystal_F_000 736
_exptl_crystal_size_max 0.110
_exptl_crystal_size_mid 0.070
_exptl_crystal_size_min 0.050
_refine_diff_density_max 0.358
_refine_diff_density_min -0.190
_refine_diff_density_rms 0.043
_refine_ls_extinction_method none
_refine_ls_goodness_of_fit_ref 1.053
_refine_ls_hydrogen_treatment mixed
_refine_ls_matrix_type full
_refine_ls_number_parameters 233
_refine_ls_number_reflns 3432
_refine_ls_number_restraints 0
_refine_ls_restrained_S_all 1.053
_refine_ls_R_factor_all 0.0625
_refine_ls_R_factor_gt 0.0419
_refine_ls_shift/su_max 0.000
_refine_ls_shift/su_mean 0.000
_refine_ls_structure_factor_coef Fsqd
_refine_ls_weighting_details 'w=1/[\s^2^(Fo^2^)+(0.0396P)^2^+0.8950P] where P=(Fo^2^+2Fc^2^)/3'
_refine_ls_weighting_scheme calc
_refine_ls_wR_factor_gt 0.0934
_refine_ls_wR_factor_ref 0.1013
_reflns_Friedel_coverage 0.000
_reflns_number_gt 2669
_reflns_number_total 3432
_reflns_threshold_expression 'I > 2\s(I)'
_cod_data_source_file ja8b01918_si_002.cif
_cod_data_source_block sv294
_cod_original_sg_symbol_H-M 'P 21/c'
_cod_database_code 4132158
_shelx_space_group_comment
;
The symmetry employed for this shelxl refinement is uniquely defined
by the following loop, which should always be used as a source of
symmetry information in preference to the above space-group names.
They are only intended as comments.
;
_shelxl_version_number 2014-3

loop_
_space_group_symop_operation_xyz
'x, y, z'
'-x, y+1/2, -z+1/2'
'-x, -y, -z'
'x, -y-1/2, z-1/2'

loop_
_atom_site_label
_atom_site_type_symbol
_atom_site_fract_x
_atom_site_fract_y
_atom_site_fract_z
_atom_site_U_iso_or_equiv
_atom_site_adp_type
_atom_site_occupancy
_atom_site_site_symmetry_order
_atom_site_calc_flag
_atom_site_refinement_flags_posn
_atom_site_refinement_flags_adp
C1 C -0.0874(2) 0.43295(8) 0.12699(14) 0.0181(3) Uani 1 1 d . .
C2 C -0.1227(2) 0.37708(8) 0.21557(15) 0.0223(4) Uani 1 1 d . .
H2A H -0.1753 0.3392 0.1710 0.027 Uiso 1 1 calc R U
H2B H -0.2036 0.3914 0.2812 0.027 Uiso 1 1 calc R U
C3 C 0.0572(2) 0.35786(8) 0.27251(14) 0.0197(3) Uani 1 1 d . .
C4 C 0.0768(2) 0.38804(7) 0.40190(14) 0.0183(3) Uani 1 1 d . .
C5 C -0.0306(2) 0.36414(7) 0.49544(14) 0.0194(3) Uani 1 1 d . .
C6 C -0.0147(2) 0.38737(8) 0.61743(14) 0.0193(3) Uani 1 1 d . .
C7 C 0.1051(2) 0.43662(8) 0.64452(15) 0.0211(3) Uani 1 1 d . .
H7 H 0.1168 0.4530 0.7267 0.025 Uiso 1 1 calc R U
C8 C 0.2075(2) 0.46164(8) 0.55086(15) 0.0208(4) Uani 1 1 d . .
H8 H 0.2878 0.4959 0.5698 0.025 Uiso 1 1 calc R U
C9 C 0.1966(2) 0.43831(8) 0.43001(14) 0.0186(3) Uani 1 1 d . .
C10 C 0.3085(2) 0.46767(8) 0.33053(15) 0.0210(4) Uani 1 1 d . .
H10A H 0.4178 0.4847 0.3684 0.025 Uiso 1 1 calc R U
H10B H 0.2460 0.5052 0.2916 0.025 Uiso 1 1 calc R U
C11 C 0.3528(2) 0.41727(8) 0.23151(15) 0.0211(3) Uani 1 1 d . .
H11A H 0.4262 0.3821 0.2686 0.025 Uiso 1 1 calc R U
H11B H 0.4206 0.4388 0.1653 0.025 Uiso 1 1 calc R U
C12 C 0.1878(2) 0.38678(8) 0.17527(14) 0.0192(3) Uani 1 1 d . .
C13 C 0.2323(2) 0.32579(8) 0.09340(15) 0.0225(4) Uani 1 1 d . .
H13 H 0.1297 0.3165 0.0380 0.027 Uiso 1 1 calc R U
C14 C 0.2486(2) 0.27014(8) 0.18665(16) 0.0281(4) Uani 1 1 d . .
H14A H 0.3614 0.2723 0.2322 0.034 Uiso 1 1 calc R U
H14B H 0.2383 0.2267 0.1455 0.034 Uiso 1 1 calc R U
C15 C 0.0950(2) 0.28242(8) 0.27355(16) 0.0270(4) Uani 1 1 d . .
H15A H 0.1250 0.2676 0.3586 0.032 Uiso 1 1 calc R U
H15B H -0.0092 0.2578 0.2445 0.032 Uiso 1 1 calc R U
C16 C -0.3279(2) 0.32756(9) 0.49311(17) 0.0317(4) Uani 1 1 d . .
H16A H -0.3500 0.3750 0.4874 0.047 Uiso 1 1 calc R U
H16B H -0.3538 0.3123 0.5771 0.047 Uiso 1 1 calc R U
H16C H -0.4027 0.3043 0.4332 0.047 Uiso 1 1 calc R U
C17 C -0.0790(2) 0.37121(9) 0.83048(14) 0.0244(4) Uani 1 1 d . .
H17A H 0.0454 0.3627 0.8454 0.037 Uiso 1 1 calc R U
H17B H -0.1485 0.3424 0.8835 0.037 Uiso 1 1 calc R U
H17C H -0.1050 0.4173 0.8497 0.037 Uiso 1 1 calc R U
C18 C 0.3878(2) 0.33851(8) 0.01338(16) 0.0240(4) Uani 1 1 d . .
C19 C 0.4878(2) 0.40561(11) -0.15048(18) 0.0394(5) Uani 1 1 d . .
H19A H 0.5346 0.3692 -0.1997 0.059 Uiso 1 1 calc R U
H19B H 0.5801 0.4234 -0.0964 0.059 Uiso 1 1 calc R U
H19C H 0.4449 0.4403 -0.2061 0.059 Uiso 1 1 calc R U
N1 N 0.08527(17) 0.43648(7) 0.10935(12) 0.0178(3) Uani 1 1 d . .
H1 H 0.130(2) 0.4623(9) 0.0538(17) 0.024(5) Uiso 1 1 d . .
O1 O -0.19840(14) 0.46877(5) 0.07762(10) 0.0210(3) Uani 1 1 d . .
O2 O -0.14719(15) 0.31449(5) 0.46608(10) 0.0251(3) Uani 1 1 d . .
O3 O -0.12107(14) 0.35837(6) 0.70325(10) 0.0220(3) Uani 1 1 d . .
O4 O 0.34586(15) 0.38185(6) -0.07572(11) 0.0308(3) Uani 1 1 d . .
O5 O 0.53308(16) 0.31673(6) 0.02867(12) 0.0351(3) Uani 1 1 d . .

loop_
_atom_site_aniso_label
_atom_site_aniso_U_11
_atom_site_aniso_U_22
_atom_site_aniso_U_33
_atom_site_aniso_U_23
_atom_site_aniso_U_13
_atom_site_aniso_U_12
C1 0.0221(8) 0.0182(8) 0.0138(8) -0.0029(6) -0.0025(6) -0.0028(6)
C2 0.0243(8) 0.0228(9) 0.0195(9) 0.0039(6) -0.0051(6) -0.0079(7)
C3 0.0260(8) 0.0159(8) 0.0173(8) 0.0016(6) -0.0033(6) -0.0042(6)
C4 0.0219(8) 0.0135(8) 0.0193(8) 0.0021(6) -0.0058(6) 0.0014(6)
C5 0.0237(8) 0.0132(8) 0.0212(8) 0.0012(6) -0.0065(6) -0.0003(6)
C6 0.0200(8) 0.0176(8) 0.0203(8) 0.0029(6) -0.0024(6) 0.0043(6)
C7 0.0222(8) 0.0214(8) 0.0194(8) -0.0042(6) -0.0060(6) 0.0045(7)
C8 0.0184(8) 0.0171(8) 0.0268(9) -0.0035(6) -0.0063(6) 0.0005(6)
C9 0.0179(8) 0.0154(8) 0.0224(8) 0.0004(6) -0.0056(6) 0.0031(6)
C10 0.0199(8) 0.0180(8) 0.0249(9) 0.0006(6) -0.0038(6) -0.0029(6)
C11 0.0197(8) 0.0192(8) 0.0245(9) 0.0024(7) -0.0024(6) -0.0003(6)
C12 0.0235(8) 0.0158(8) 0.0181(8) 0.0021(6) -0.0029(6) 0.0000(6)
C13 0.0281(9) 0.0170(8) 0.0223(9) -0.0019(6) -0.0042(7) 0.0017(7)
C14 0.0382(10) 0.0175(9) 0.0284(10) -0.0008(7) -0.0067(8) 0.0021(7)
C15 0.0439(11) 0.0140(8) 0.0230(9) 0.0024(6) -0.0046(7) -0.0034(7)
C16 0.0297(10) 0.0341(10) 0.0310(10) 0.0065(8) -0.0057(8) -0.0137(8)
C17 0.0281(9) 0.0275(9) 0.0177(9) -0.0011(7) -0.0027(7) 0.0051(7)
C18 0.0259(9) 0.0194(8) 0.0265(9) -0.0062(7) -0.0051(7) 0.0030(7)
C19 0.0233(9) 0.0603(14) 0.0346(11) 0.0123(9) 0.0038(8) -0.0021(9)
N1 0.0209(7) 0.0153(7) 0.0172(7) 0.0043(5) -0.0008(5) 0.0000(5)
O1 0.0203(6) 0.0223(6) 0.0203(6) 0.0025(5) -0.0020(4) 0.0007(5)
O2 0.0325(7) 0.0204(6) 0.0223(6) 0.0022(5) -0.0029(5) -0.0101(5)
O3 0.0261(6) 0.0240(6) 0.0158(6) 0.0016(5) -0.0026(4) -0.0002(5)
O4 0.0214(6) 0.0418(8) 0.0293(7) 0.0092(6) 0.0012(5) 0.0014(5)
O5 0.0300(7) 0.0299(7) 0.0454(8) -0.0020(6) -0.0014(6) 0.0114(6)

loop_
_atom_type_symbol
_atom_type_description
_atom_type_scat_dispersion_real
_atom_type_scat_dispersion_imag
_atom_type_scat_source
C C 0.0033 0.0016 'International Tables Vol C Tables 4.2.6.8 and 6.1.1.4'
H H 0.0000 0.0000 'International Tables Vol C Tables 4.2.6.8 and 6.1.1.4'
N N 0.0061 0.0033 'International Tables Vol C Tables 4.2.6.8 and 6.1.1.4'
O O 0.0106 0.0060 'International Tables Vol C Tables 4.2.6.8 and 6.1.1.4'

loop_
_geom_angle_atom_site_label_1
_geom_angle_atom_site_label_2
_geom_angle_atom_site_label_3
_geom_angle
O1 C1 N1 125.67(14)
O1 C1 C2 125.99(14)
N1 C1 C2 108.33(13)
C1 C2 C3 105.92(12)
C1 C2 H2A 110.6
C3 C2 H2A 110.6
C1 C2 H2B 110.6
C3 C2 H2B 110.6
H2A C2 H2B 108.7
C4 C3 C2 109.71(13)
C4 C3 C15 111.76(13)
C2 C3 C15 114.46(13)
C4 C3 C12 113.73(13)
C2 C3 C12 102.21(12)
C15 C3 C12 104.61(13)
C5 C4 C9 119.08(14)
C5 C4 C3 117.87(14)
C9 C4 C3 123.04(14)
O2 C5 C4 118.22(14)
O2 C5 C6 120.64(14)
C4 C5 C6 121.06(14)
O3 C6 C7 124.34(14)
O3 C6 C5 116.28(14)
C7 C6 C5 119.37(15)
C8 C7 C6 119.41(15)
C8 C7 H7 120.3
C6 C7 H7 120.3
C7 C8 C9 122.15(15)
C7 C8 H8 118.9
C9 C8 H8 118.9
C8 C9 C4 118.87(15)
C8 C9 C10 120.40(14)
C4 C9 C10 120.72(14)
C9 C10 C11 111.58(13)
C9 C10 H10A 109.3
C11 C10 H10A 109.3
C9 C10 H10B 109.3
C11 C10 H10B 109.3
H10A C10 H10B 108.0
C10 C11 C12 111.20(13)
C10 C11 H11A 109.4
C12 C11 H11A 109.4
C10 C11 H11B 109.4
C12 C11 H11B 109.4
H11A C11 H11B 108.0
N1 C12 C11 110.59(13)
N1 C12 C13 113.15(13)
C11 C12 C13 111.18(13)
N1 C12 C3 103.90(12)
C11 C12 C3 114.65(13)
C13 C12 C3 103.05(12)
C18 C13 C14 116.70(14)
C18 C13 C12 111.62(13)
C14 C13 C12 103.47(13)
C18 C13 H13 108.2
C14 C13 H13 108.2
C12 C13 H13 108.2
C13 C14 C15 103.07(13)
C13 C14 H14A 111.2
C15 C14 H14A 111.2
C13 C14 H14B 111.2
C15 C14 H14B 111.2
H14A C14 H14B 109.1
C14 C15 C3 107.41(13)
C14 C15 H15A 110.2
C3 C15 H15A 110.2
C14 C15 H15B 110.2
C3 C15 H15B 110.2
H15A C15 H15B 108.5
O2 C16 H16A 109.5
O2 C16 H16B 109.5
H16A C16 H16B 109.5
O2 C16 H16C 109.5
H16A C16 H16C 109.5
H16B C16 H16C 109.5
O3 C17 H17A 109.5
O3 C17 H17B 109.5
H17A C17 H17B 109.5
O3 C17 H17C 109.5
H17A C17 H17C 109.5
H17B C17 H17C 109.5
O5 C18 O4 123.51(16)
O5 C18 C13 126.50(16)
O4 C18 C13 109.87(13)
O4 C19 H19A 109.5
O4 C19 H19B 109.5
H19A C19 H19B 109.5
O4 C19 H19C 109.5
H19A C19 H19C 109.5
H19B C19 H19C 109.5
C1 N1 C12 114.87(13)
C1 N1 H1 121.7(12)
C12 N1 H1 122.7(12)
C5 O2 C16 116.02(13)
C6 O3 C17 116.09(12)
C18 O4 C19 116.36(14)

loop_
_geom_bond_atom_site_label_1
_geom_bond_atom_site_label_2
_geom_bond_distance
C1 O1 1.2351(19)
C1 N1 1.340(2)
C1 C2 1.510(2)
C2 C3 1.552(2)
C2 H2A 0.9900
C2 H2B 0.9900
C3 C4 1.530(2)
C3 C15 1.559(2)
C3 C12 1.572(2)
C4 C5 1.396(2)
C4 C9 1.404(2)
C5 O2 1.3813(19)
C5 C6 1.402(2)
C6 O3 1.3728(19)
C6 C7 1.387(2)
C7 C8 1.383(2)
C7 H7 0.9500
C8 C9 1.388(2)
C8 H8 0.9500
C9 C10 1.504(2)
C10 C11 1.520(2)
C10 H10A 0.9900
C10 H10B 0.9900
C11 C12 1.527(2)
C11 H11A 0.9900
C11 H11B 0.9900
C12 N1 1.459(2)
C12 C13 1.561(2)
C13 C18 1.502(2)
C13 C14 1.517(2)
C13 H13 1.0000
C14 C15 1.533(3)
C14 H14A 0.9900
C14 H14B 0.9900
C15 H15A 0.9900
C15 H15B 0.9900
C16 O2 1.443(2)
C16 H16A 0.9800
C16 H16B 0.9800
C16 H16C 0.9800
C17 O3 1.4299(19)
C17 H17A 0.9800
C17 H17B 0.9800
C17 H17C 0.9800
C18 O5 1.207(2)
C18 O4 1.340(2)
C19 O4 1.444(2)
C19 H19A 0.9800
C19 H19B 0.9800
C19 H19C 0.9800
N1 H1 0.869(19)

loop_
_geom_hbond_atom_site_label_D
_geom_hbond_atom_site_label_H
_geom_hbond_atom_site_label_A
_geom_hbond_distance_DH
_geom_hbond_distance_HA
_geom_hbond_distance_DA
_geom_hbond_angle_DHA
_geom_hbond_site_symmetry_A
N1 H1 O1 0.869(19) 2.065(19) 2.9260(17) 171.0(17) 3_565

loop_
_geom_torsion_atom_site_label_1
_geom_torsion_atom_site_label_2
_geom_torsion_atom_site_label_3
_geom_torsion_atom_site_label_4
_geom_torsion
O1 C1 C2 C3 -168.08(14)
N1 C1 C2 C3 12.89(17)
C1 C2 C3 C4 100.64(15)
C1 C2 C3 C15 -132.80(14)
C1 C2 C3 C12 -20.34(16)
C2 C3 C4 C5 67.96(18)
C15 C3 C4 C5 -60.11(19)
C12 C3 C4 C5 -178.29(13)
C2 C3 C4 C9 -111.89(16)
C15 C3 C4 C9 120.04(16)
C12 C3 C4 C9 1.9(2)
C9 C4 C5 O2 -179.73(13)
C3 C4 C5 O2 0.4(2)
C9 C4 C5 C6 -3.0(2)
C3 C4 C5 C6 177.16(14)
O2 C5 C6 O3 -0.4(2)
C4 C5 C6 O3 -177.04(13)
O2 C5 C6 C7 179.09(14)
C4 C5 C6 C7 2.4(2)
O3 C6 C7 C8 179.06(14)
C5 C6 C7 C8 -0.4(2)
C6 C7 C8 C9 -1.1(2)
C7 C8 C9 C4 0.5(2)
C7 C8 C9 C10 179.05(14)
C5 C4 C9 C8 1.5(2)
C3 C4 C9 C8 -178.66(14)
C5 C4 C9 C10 -177.02(14)
C3 C4 C9 C10 2.8(2)
C8 C9 C10 C11 149.58(14)
C4 C9 C10 C11 -31.9(2)
C9 C10 C11 C12 55.88(17)
C10 C11 C12 N1 64.64(17)
C10 C11 C12 C13 -168.78(13)
C10 C11 C12 C3 -52.41(17)
C4 C3 C12 N1 -97.59(14)
C2 C3 C12 N1 20.58(15)
C15 C3 C12 N1 140.20(13)
C4 C3 C12 C11 23.22(19)
C2 C3 C12 C11 141.39(13)
C15 C3 C12 C11 -99.00(15)
C4 C3 C12 C13 144.18(13)
C2 C3 C12 C13 -97.65(13)
C15 C3 C12 C13 21.97(15)
N1 C12 C13 C18 82.09(16)
C11 C12 C13 C18 -43.06(17)
C3 C12 C13 C18 -166.36(13)
N1 C12 C13 C14 -151.61(13)
C11 C12 C13 C14 83.23(16)
C3 C12 C13 C14 -40.06(15)
C18 C13 C14 C15 165.21(14)
C12 C13 C14 C15 42.22(16)
C13 C14 C15 C3 -28.31(17)
C4 C3 C15 C14 -120.06(14)
C2 C3 C15 C14 114.45(15)
C12 C3 C15 C14 3.43(17)
C14 C13 C18 O5 -13.0(2)
C12 C13 C18 O5 105.63(19)
C14 C13 C18 O4 170.90(14)
C12 C13 C18 O4 -70.42(17)
O1 C1 N1 C12 -177.81(14)
C2 C1 N1 C12 1.22(18)
C11 C12 N1 C1 -137.99(14)
C13 C12 N1 C1 96.53(16)
C3 C12 N1 C1 -14.49(17)
C4 C5 O2 C16 -124.58(15)
C6 C5 O2 C16 58.66(19)
C7 C6 O3 C17 -12.8(2)
C5 C6 O3 C17 166.68(13)
O5 C18 O4 C19 -3.9(2)
C13 C18 O4 C19 172.26(15)
